data_7028445
loop_
_publ_author_name
'Gutschank, Benjamin'
'Schulz, Stephan'
'Bl\"aser, Dieter'
'W\"olper, Christoph'

_publ_section_title
;
 Methanetrisamidines in coordination chemistry - syntheses, structures and
 CH-NH tautomerism.
;
_journal_issue 7
_journal_name_full 'Dalton transactions (Cambridge, England : 2003)'
_journal_page_first 2907
_journal_page_last 2914
_journal_paper_doi 10.1039/c3dt53261e
_journal_volume 43
_journal_year 2014
_chemical_formula_sum 'C25.42 H52.88 Cl2 Cu2 N6 O0.86'
_chemical_formula_weight 654.43
_chemical_name_systematic
;
 ?
;
_space_group_crystal_system monoclinic
_space_group_IT_number 14
_space_group_name_Hall '-P 2yn'
_space_group_name_H-M_alt 'P 1 21/n 1'
_symmetry_space_group_name_Hall '-P 2yn'
_symmetry_space_group_name_H-M 'P 1 21/n 1'
_atom_sites_solution_hydrogens geom
_atom_sites_solution_primary direct
_atom_sites_solution_secondary difmap
_audit_creation_method SHELXL-2013
_cell_angle_alpha 90
_cell_angle_beta 94.1590(10)
_cell_angle_gamma 90
_cell_formula_units_Z 4
_cell_length_a 9.8688(3)
_cell_length_b 25.3571(7)
_cell_length_c 14.0716(4)
_cell_measurement_reflns_used 23976
_cell_measurement_temperature 100(1)
_cell_measurement_theta_max 28.73
_cell_measurement_theta_min 2.22
_cell_volume 3512.06(18)
_computing_cell_refinement 'BRUKER D8 KAPPA APEX 2 Vers. 3.0-2009'
_computing_data_collection 'BRUKER D8 KAPPA APEX 2 Vers. 3.0-2009'
_computing_data_reduction 'BRUKER D8 KAPPA APEX 2 Vers. 3.0-2009'
_computing_molecular_graphics 'BRUKER AXS SHELXTL (c) 2008 / Vers. 2008/4'
_computing_publication_material 'BRUKER AXS SHELXTL (c) 2008 / Vers. 2008/4'
_computing_structure_refinement 'BRUKER AXS SHELXTL (c) 2008 / Vers. 2008/4'
_computing_structure_solution 'BRUKER D8 KAPPA APEX 2 Vers. 3.0-2009'
_diffrn_ambient_temperature 100(1)
_diffrn_detector_area_resol_mean 512
_diffrn_measured_fraction_theta_full 0.988
_diffrn_measured_fraction_theta_max 0.979
_diffrn_measurement_device_type
; 
 Bruker D8 KAPPA series II with APEX II area detector system
;
_diffrn_measurement_method
;
 Data collection strategy APEX 2/COSMO
;
_diffrn_radiation_monochromator 'Triumph Goebel mirror'
_diffrn_radiation_source 'fine-focus sealed tube'
_diffrn_radiation_type MoK\a
_diffrn_radiation_wavelength 0.71073
_diffrn_reflns_av_R_equivalents 0.0312
_diffrn_reflns_av_unetI/netI 0.0258
_diffrn_reflns_Laue_measured_fraction_full 0.988
_diffrn_reflns_Laue_measured_fraction_max 0.979
_diffrn_reflns_limit_h_max 13
_diffrn_reflns_limit_h_min -13
_diffrn_reflns_limit_k_max 34
_diffrn_reflns_limit_k_min 0
_diffrn_reflns_limit_l_max 18
_diffrn_reflns_limit_l_min 0
_diffrn_reflns_number 52732
_diffrn_reflns_point_group_measured_fraction_full 0.988
_diffrn_reflns_point_group_measured_fraction_max 0.979
_diffrn_reflns_theta_full 27.000
_diffrn_reflns_theta_max 28.732
_diffrn_reflns_theta_min 1.606
_exptl_absorpt_coefficient_mu 1.388
_exptl_absorpt_correction_T_max 0.75
_exptl_absorpt_correction_T_min 0.60
_exptl_absorpt_correction_type multi-scan
_exptl_absorpt_process_details
; 
 BRUKER AXS SMART APEX 2 Vers. 3.0-2009
 R.H. Blessing, Acta Cryst. (1995) A51 33-38 
;
_exptl_crystal_colour colourless
_exptl_crystal_density_diffrn 1.238
_exptl_crystal_description block
_exptl_crystal_F_000 1385
_exptl_crystal_size_max 0.320
_exptl_crystal_size_mid 0.230
_exptl_crystal_size_min 0.170
_refine_diff_density_max 1.513
_refine_diff_density_min -0.809
_refine_diff_density_rms 0.112
_refine_ls_extinction_method none
_refine_ls_goodness_of_fit_ref 1.082
_refine_ls_hydrogen_treatment constr
_refine_ls_matrix_type full
_refine_ls_number_parameters 310
_refine_ls_number_reflns 8907
_refine_ls_number_restraints 4
_refine_ls_restrained_S_all 1.083
_refine_ls_R_factor_all 0.0625
_refine_ls_R_factor_gt 0.0497
_refine_ls_shift/su_max 0.001
_refine_ls_shift/su_mean 0.000
_refine_ls_structure_factor_coef Fsqd
_refine_ls_weighting_details 'w=1/[\s^2^(Fo^2^)+(0.0907P)^2^+4.4843P] where P=(Fo^2^+2Fc^2^)/3'
_refine_ls_weighting_scheme calc
_refine_ls_wR_factor_gt 0.1482
_refine_ls_wR_factor_ref 0.1560
_reflns_Friedel_coverage 0.000
_reflns_number_gt 7245
_reflns_number_total 8907
_reflns_threshold_expression 'I > 2\s(I)'
_cod_data_source_file c3dt53261e.txt
_cod_data_source_block bg_185m
_cod_database_code 7028445
_shelx_space_group_comment
;
The symmetry employed for this shelxl refinement is uniquely defined
by the following loop, which should always be used as a source of
symmetry information in preference to the above space-group names.
They are only intended as comments.
;
_shelx_estimated_absorpt_t_min 0.665
_shelx_estimated_absorpt_t_max 0.798
_shelxl_version_number 2013-4

loop_
_space_group_symop_operation_xyz
'x, y, z'
'-x+1/2, y+1/2, -z+1/2'
'-x, -y, -z'
'x-1/2, -y-1/2, z-1/2'

loop_
_atom_site_label
_atom_site_type_symbol
_atom_site_fract_x
_atom_site_fract_y
_atom_site_fract_z
_atom_site_U_iso_or_equiv
_atom_site_adp_type
_atom_site_occupancy
_atom_site_site_symmetry_order
_atom_site_calc_flag
_atom_site_refinement_flags_posn
_atom_site_refinement_flags_adp
_atom_site_refinement_flags_occupancy
Cu1 Cu 0.47755(3) 0.05093(2) 0.68342(3) 0.02202(11) Uani 1 1 d . . .
Cl1 Cl 0.59795(8) -0.01629(3) 0.66789(6) 0.03378(19) Uani 1 1 d . . .
N1 N 0.3788(2) 0.11347(9) 0.70358(17) 0.0195(4) Uani 1 1 d . . .
C1 C 0.5524(2) 0.16270(10) 0.63135(18) 0.0158(5) Uani 1 1 d . . .
Cu2 Cu 0.64852(3) 0.24437(2) 0.48913(2) 0.01890(10) Uani 1 1 d . . .
Cl2 Cl 0.57242(8) 0.27716(3) 0.35881(6) 0.03215(18) Uani 1 1 d . . .
N2 N 0.3869(2) 0.20421(9) 0.72750(18) 0.0217(5) Uani 1 1 d . . .
H2 H 0.3282 0.1997 0.7711 0.026 Uiso 1 1 d R U .
C2 C 0.4340(2) 0.15973(10) 0.68855(18) 0.0165(5) Uani 1 1 d . . .
N3 N 0.7344(2) 0.22279(9) 0.60634(16) 0.0181(4) Uani 1 1 d . . .
C3 C 0.6763(2) 0.19132(10) 0.66553(18) 0.0163(5) Uani 1 1 d . . .
N4 N 0.7260(2) 0.18549(10) 0.75687(17) 0.0242(5) Uani 1 1 d . . .
H4 H 0.7766 0.2115 0.7810 0.029 Uiso 1 1 d R U .
C4 C 0.5620(3) 0.12822(10) 0.55229(19) 0.0187(5) Uani 1 1 d . . .
N5 N 0.6839(2) 0.10560(11) 0.53834(19) 0.0274(5) Uani 1 1 d . . .
H5 H 0.7492 0.1107 0.5834 0.033 Uiso 1 1 d R U .
C5 C 0.2560(3) 0.10985(11) 0.7571(2) 0.0263(6) Uani 1 1 d . . .
H5A H 0.1972 0.1413 0.7419 0.032 Uiso 1 1 d R U .
N6 N 0.4568(3) 0.11451(10) 0.49199(18) 0.0262(5) Uani 1 1 d . . .
H6 H 0.4596 0.0831 0.4656 0.031 Uiso 1 1 d R U .
C6 C 0.2963(4) 0.10920(16) 0.8640(3) 0.0428(9) Uani 1 1 d . . .
H6A H 0.3555 0.0789 0.8793 0.064 Uiso 1 1 d R U .
H6B H 0.2145 0.1065 0.8992 0.064 Uiso 1 1 d R U .
H6C H 0.3449 0.1418 0.8819 0.064 Uiso 1 1 d R U .
C7 C 0.1772(4) 0.06002(14) 0.7274(4) 0.0512(12) Uani 1 1 d . . .
H7A H 0.1447 0.0625 0.6601 0.077 Uiso 1 1 d R U .
H7B H 0.0994 0.0563 0.7665 0.077 Uiso 1 1 d R U .
H7C H 0.2367 0.0293 0.7369 0.077 Uiso 1 1 d R U .
C8 C 0.4212(3) 0.25890(11) 0.7063(2) 0.0254(6) Uani 1 1 d . . .
H8 H 0.4933 0.2595 0.6599 0.031 Uiso 1 1 d R U .
C9 C 0.4740(4) 0.28551(14) 0.7988(3) 0.0509(11) Uani 1 1 d . . .
H9A H 0.4034 0.2848 0.8443 0.076 Uiso 1 1 d R U .
H9B H 0.4978 0.3222 0.7854 0.076 Uiso 1 1 d R U .
H9C H 0.5547 0.2668 0.8259 0.076 Uiso 1 1 d R U .
C10 C 0.2947(3) 0.28732(13) 0.6631(3) 0.0341(7) Uani 1 1 d . . .
H10A H 0.2622 0.2700 0.6035 0.051 Uiso 1 1 d R U .
H10B H 0.3175 0.3241 0.6502 0.051 Uiso 1 1 d R U .
H10C H 0.2235 0.2861 0.7081 0.051 Uiso 1 1 d R U .
C11 C 0.8747(3) 0.24194(11) 0.6304(2) 0.0210(5) Uani 1 1 d . . .
H11 H 0.8853 0.2500 0.7001 0.025 Uiso 1 1 d R U .
C12 C 0.9738(3) 0.19912(15) 0.6090(3) 0.0361(7) Uani 1 1 d . . .
H12A H 0.9543 0.1673 0.6450 0.054 Uiso 1 1 d R U .
H12B H 1.0665 0.2111 0.6273 0.054 Uiso 1 1 d R U .
H12C H 0.9654 0.1912 0.5406 0.054 Uiso 1 1 d R U .
C13 C 0.8999(4) 0.29209(15) 0.5750(3) 0.0402(8) Uani 1 1 d . . .
H13A H 0.9043 0.2836 0.5074 0.060 Uiso 1 1 d R U .
H13B H 0.9861 0.3078 0.5996 0.060 Uiso 1 1 d R U .
H13C H 0.8257 0.3171 0.5826 0.060 Uiso 1 1 d R U .
C14 C 0.7052(3) 0.14061(12) 0.8205(2) 0.0252(6) Uani 1 1 d . . .
H14 H 0.6154 0.1239 0.8018 0.030 Uiso 1 1 d R U .
C15 C 0.8164(4) 0.10015(14) 0.8138(3) 0.0350(7) Uani 1 1 d . . .
H15A H 0.8127 0.0860 0.7489 0.052 Uiso 1 1 d R U .
H15B H 0.8036 0.0715 0.8589 0.052 Uiso 1 1 d R U .
H15C H 0.9050 0.1168 0.8290 0.052 Uiso 1 1 d R U .
C16 C 0.7031(4) 0.16225(16) 0.9217(2) 0.0390(8) Uani 1 1 d . . .
H16A H 0.7904 0.1791 0.9400 0.058 Uiso 1 1 d R U .
H16B H 0.6880 0.1332 0.9657 0.058 Uiso 1 1 d R U .
H16C H 0.6299 0.1882 0.9245 0.058 Uiso 1 1 d R U .
C17 C 0.7190(3) 0.07369(14) 0.4568(3) 0.0371(8) Uani 1 1 d . . .
H17 H 0.6482 0.0458 0.4448 0.044 Uiso 1 1 d R U .
C18 C 0.8544(4) 0.0468(2) 0.4866(4) 0.0649(16) Uani 1 1 d . . .
H18A H 0.9237 0.0738 0.5019 0.097 Uiso 1 1 d R U .
H18B H 0.8821 0.0249 0.4341 0.097 Uiso 1 1 d R U .
H18C H 0.8443 0.0247 0.5428 0.097 Uiso 1 1 d R U .
C19 C 0.7245(7) 0.1064(2) 0.3685(3) 0.0706(16) Uani 1 1 d . . .
H19A H 0.6363 0.1234 0.3537 0.106 Uiso 1 1 d R U .
H19B H 0.7459 0.0838 0.3151 0.106 Uiso 1 1 d R U .
H19C H 0.7950 0.1334 0.3789 0.106 Uiso 1 1 d R U .
C20 C 0.3371(4) 0.14649(15) 0.4671(3) 0.0567(14) Uani 1 1 d . . .
H20 H 0.3381 0.1787 0.5082 0.068 Uiso 1 1 d R U .
C21 C 0.3481(5) 0.16275(18) 0.3587(4) 0.0596(13) Uani 1 1 d . . .
H21A H 0.4321 0.1827 0.3526 0.089 Uiso 1 1 d R U .
H21B H 0.2698 0.1847 0.3377 0.089 Uiso 1 1 d R U .
H21C H 0.3488 0.1310 0.3191 0.089 Uiso 1 1 d R U .
C22 C 0.2119(4) 0.1173(3) 0.4752(4) 0.0724(16) Uani 1 1 d . . .
H22A H 0.2147 0.0845 0.4385 0.109 Uiso 1 1 d R U .
H22B H 0.1346 0.1388 0.4502 0.109 Uiso 1 1 d R U .
H22C H 0.2017 0.1090 0.5423 0.109 Uiso 1 1 d R U .
O1 O 1.0763(5) -0.0650(2) 0.8026(4) 0.0797(15) Uiso 0.848(7) 1 d D . P
C31 C 1.0853(8) -0.0587(3) 0.9002(5) 0.080(2) Uiso 0.848(7) 1 d D . P
H31A H 1.0813 -0.0206 0.9152 0.097 Uiso 0.848(7) 1 d R U P
H31B H 1.1727 -0.0728 0.9283 0.097 Uiso 0.848(7) 1 d R U P
C32 C 0.9665(6) -0.0872(3) 0.9399(5) 0.0649(16) Uiso 0.848(7) 1 d D . P
H32A H 0.9948 -0.1217 0.9678 0.078 Uiso 0.848(7) 1 d R U P
H32B H 0.9244 -0.0657 0.9885 0.078 Uiso 0.848(7) 1 d R U P
C33 C 0.8723(7) -0.0934(3) 0.8500(4) 0.0652(16) Uiso 0.848(7) 1 d D . P
H33A H 0.8670 -0.1306 0.8290 0.078 Uiso 0.848(7) 1 d R U P
H33B H 0.7797 -0.0803 0.8594 0.078 Uiso 0.848(7) 1 d R U P
C34 C 0.9428(5) -0.0600(2) 0.7807(4) 0.0501(12) Uiso 0.848(7) 1 d D . P
H34A H 0.9191 -0.0720 0.7146 0.060 Uiso 0.848(7) 1 calc R U P
H34B H 0.9150 -0.0226 0.7860 0.060 Uiso 0.848(7) 1 calc R U P

loop_
_atom_site_aniso_label
_atom_site_aniso_U_11
_atom_site_aniso_U_22
_atom_site_aniso_U_33
_atom_site_aniso_U_23
_atom_site_aniso_U_13
_atom_site_aniso_U_12
Cu1 0.02112(18) 0.02009(18) 0.0251(2) -0.00272(12) 0.00367(13) 0.00164(12)
Cl1 0.0308(4) 0.0282(4) 0.0416(5) -0.0112(3) -0.0029(3) 0.0072(3)
N1 0.0158(10) 0.0195(11) 0.0238(12) -0.0008(9) 0.0065(9) 0.0000(8)
C1 0.0129(11) 0.0211(12) 0.0133(12) -0.0021(9) 0.0010(9) -0.0013(9)
Cu2 0.01574(17) 0.02621(19) 0.01436(18) 0.00305(12) -0.00166(12) -0.00246(12)
Cl2 0.0298(4) 0.0392(4) 0.0257(4) 0.0136(3) -0.0098(3) -0.0110(3)
N2 0.0212(11) 0.0190(11) 0.0258(13) -0.0029(9) 0.0076(9) -0.0010(8)
C2 0.0130(11) 0.0203(12) 0.0159(13) -0.0006(9) -0.0014(9) 0.0003(9)
N3 0.0142(10) 0.0254(11) 0.0141(11) 0.0008(8) -0.0015(8) -0.0032(8)
C3 0.0131(11) 0.0217(12) 0.0141(12) -0.0030(9) 0.0007(9) 0.0007(9)
N4 0.0219(11) 0.0350(13) 0.0149(12) 0.0032(9) -0.0037(9) -0.0096(10)
C4 0.0200(12) 0.0210(12) 0.0153(13) 0.0006(9) 0.0018(10) -0.0050(9)
N5 0.0192(11) 0.0356(14) 0.0279(14) -0.0111(10) 0.0060(10) -0.0036(10)
C5 0.0216(13) 0.0212(13) 0.0378(17) 0.0001(11) 0.0137(12) 0.0004(10)
N6 0.0295(13) 0.0229(12) 0.0246(13) -0.0074(9) -0.0095(10) 0.0023(10)
C6 0.047(2) 0.048(2) 0.036(2) 0.0146(16) 0.0229(16) 0.0197(17)
C7 0.0306(18) 0.0313(18) 0.096(3) -0.0087(19) 0.032(2) -0.0102(14)
C8 0.0185(12) 0.0185(13) 0.0395(18) -0.0007(11) 0.0037(12) -0.0008(10)
C9 0.048(2) 0.0258(17) 0.073(3) -0.0098(17) -0.030(2) -0.0002(15)
C10 0.0278(15) 0.0288(15) 0.044(2) 0.0068(14) -0.0070(14) -0.0002(12)
C11 0.0155(12) 0.0276(13) 0.0193(14) 0.0000(10) -0.0033(10) -0.0072(10)
C12 0.0203(14) 0.0448(19) 0.043(2) -0.0034(15) -0.0008(13) -0.0011(13)
C13 0.0290(16) 0.0428(19) 0.048(2) 0.0101(16) -0.0036(15) -0.0093(14)
C14 0.0198(13) 0.0380(16) 0.0177(14) 0.0079(11) -0.0004(10) -0.0015(11)
C15 0.0368(17) 0.0368(17) 0.0310(18) 0.0006(13) -0.0004(14) 0.0040(14)
C16 0.0456(19) 0.052(2) 0.0204(16) 0.0076(14) 0.0097(14) 0.0122(16)
C17 0.0318(16) 0.0406(18) 0.041(2) -0.0216(15) 0.0186(14) -0.0116(14)
C18 0.0250(18) 0.073(3) 0.099(4) -0.055(3) 0.018(2) -0.0040(18)
C19 0.109(4) 0.064(3) 0.045(3) -0.017(2) 0.047(3) -0.026(3)
C20 0.058(2) 0.0373(19) 0.067(3) -0.0285(18) -0.048(2) 0.0257(18)
C21 0.053(2) 0.044(2) 0.077(3) 0.012(2) -0.028(2) -0.0048(19)
C22 0.0223(18) 0.122(5) 0.074(3) 0.021(3) 0.0084(19) 0.026(2)

loop_
_atom_type_symbol
_atom_type_description
_atom_type_scat_dispersion_real
_atom_type_scat_dispersion_imag
_atom_type_scat_source
C C 0.0033 0.0016 'International Tables Vol C Tables 4.2.6.8 and 6.1.1.4'
H H 0.0000 0.0000 'International Tables Vol C Tables 4.2.6.8 and 6.1.1.4'
N N 0.0061 0.0033 'International Tables Vol C Tables 4.2.6.8 and 6.1.1.4'
Cl Cl 0.1484 0.1585 'International Tables Vol C Tables 4.2.6.8 and 6.1.1.4'
Cu Cu 0.3201 1.2651 'International Tables Vol C Tables 4.2.6.8 and 6.1.1.4'
O O 0.0106 0.0060 'International Tables Vol C Tables 4.2.6.8 and 6.1.1.4'

loop_
_geom_angle_atom_site_label_1
_geom_angle_atom_site_label_2
_geom_angle_atom_site_label_3
_geom_angle
N1 Cu1 Cl1 175.94(8)
C2 N1 C5 120.1(2)
C2 N1 Cu1 119.89(17)
C5 N1 Cu1 118.38(17)
C4 C1 C2 119.8(2)
C4 C1 C3 117.2(2)
C2 C1 C3 121.4(2)
N3 Cu2 Cl2 171.97(7)
C2 N2 C8 128.1(2)
C2 N2 H2 116.0
C8 N2 H2 115.9
N1 C2 N2 121.3(2)
N1 C2 C1 119.3(2)
N2 C2 C1 119.4(2)
C3 N3 C11 119.8(2)
C3 N3 Cu2 122.90(18)
C11 N3 Cu2 117.31(17)
N3 C3 N4 121.7(2)
N3 C3 C1 118.8(2)
N4 C3 C1 119.5(2)
C3 N4 C14 127.4(2)
C3 N4 H4 116.3
C14 N4 H4 116.4
N6 C4 N5 116.9(2)
N6 C4 C1 124.2(2)
N5 C4 C1 118.8(2)
C4 N5 C17 127.4(3)
C4 N5 H5 116.3
C17 N5 H5 116.3
N1 C5 C7 109.4(3)
N1 C5 C6 109.8(3)
C7 C5 C6 110.6(3)
N1 C5 H5A 109.0
C7 C5 H5A 109.0
C6 C5 H5A 109.0
C4 N6 C20 126.0(3)
C4 N6 H6 117.1
C20 N6 H6 116.9
C5 C6 H6A 109.5
C5 C6 H6B 109.5
H6A C6 H6B 109.5
C5 C6 H6C 109.4
H6A C6 H6C 109.5
H6B C6 H6C 109.5
C5 C7 H7A 109.6
C5 C7 H7B 109.3
H7A C7 H7B 109.5
C5 C7 H7C 109.5
H7A C7 H7C 109.5
H7B C7 H7C 109.5
N2 C8 C9 108.4(3)
N2 C8 C10 109.5(2)
C9 C8 C10 110.4(3)
N2 C8 H8 109.4
C9 C8 H8 109.7
C10 C8 H8 109.5
C8 C9 H9A 109.6
C8 C9 H9B 109.1
H9A C9 H9B 109.5
C8 C9 H9C 109.7
H9A C9 H9C 109.5
H9B C9 H9C 109.5
C8 C10 H10A 109.7
C8 C10 H10B 109.3
H10A C10 H10B 109.5
C8 C10 H10C 109.4
H10A C10 H10C 109.5
H10B C10 H10C 109.5
N3 C11 C12 109.1(2)
N3 C11 C13 110.0(2)
C12 C11 C13 111.6(3)
N3 C11 H11 108.7
C12 C11 H11 108.6
C13 C11 H11 108.8
C11 C12 H12A 109.6
C11 C12 H12B 109.3
H12A C12 H12B 109.5
C11 C12 H12C 109.5
H12A C12 H12C 109.5
H12B C12 H12C 109.5
C11 C13 H13A 109.6
C11 C13 H13B 109.3
H13A C13 H13B 109.5
C11 C13 H13C 109.5
H13A C13 H13C 109.5
H13B C13 H13C 109.5
N4 C14 C15 110.7(2)
N4 C14 C16 107.5(3)
C15 C14 C16 111.1(3)
N4 C14 H14 109.2
C15 C14 H14 109.3
C16 C14 H14 108.9
C14 C15 H15A 109.2
C14 C15 H15B 109.6
H15A C15 H15B 109.5
C14 C15 H15C 109.6
H15A C15 H15C 109.5
H15B C15 H15C 109.5
C14 C16 H16A 109.3
C14 C16 H16B 109.4
H16A C16 H16B 109.5
C14 C16 H16C 109.7
H16A C16 H16C 109.5
H16B C16 H16C 109.5
N5 C17 C19 111.6(3)
N5 C17 C18 106.4(3)
C19 C17 C18 113.0(4)
N5 C17 H17 108.7
C19 C17 H17 108.6
C18 C17 H17 108.5
C17 C18 H18A 109.3
C17 C18 H18B 109.4
H18A C18 H18B 109.5
C17 C18 H18C 109.8
H18A C18 H18C 109.5
H18B C18 H18C 109.5
C17 C19 H19A 109.5
C17 C19 H19B 109.5
H19A C19 H19B 109.5
C17 C19 H19C 109.3
H19A C19 H19C 109.5
H19B C19 H19C 109.5
C22 C20 N6 112.2(4)
C22 C20 C21 108.9(3)
N6 C20 C21 105.4(4)
C22 C20 H20 110.0
N6 C20 H20 110.0
C21 C20 H20 110.2
C20 C21 H21A 109.5
C20 C21 H21B 109.2
H21A C21 H21B 109.5
C20 C21 H21C 109.6
H21A C21 H21C 109.5
H21B C21 H21C 109.5
C20 C22 H22A 109.5
C20 C22 H22B 109.5
H22A C22 H22B 109.5
C20 C22 H22C 109.4
H22A C22 H22C 109.5
H22B C22 H22C 109.5
C34 O1 C31 102.1(5)
O1 C31 C32 108.4(6)
O1 C31 H31A 108.9
C32 C31 H31A 110.0
O1 C31 H31B 110.3
C32 C31 H31B 110.8
H31A C31 H31B 108.3
C31 C32 C33 100.6(5)
C31 C32 H32A 111.3
C33 C32 H32A 112.1
C31 C32 H32B 111.4
C33 C32 H32B 111.7
H32A C32 H32B 109.6
C34 C33 C32 101.5(5)
C34 C33 H33A 111.2
C32 C33 H33A 111.2
C34 C33 H33B 111.9
C32 C33 H33B 111.6
H33A C33 H33B 109.3
O1 C34 C33 106.9(5)
O1 C34 H34A 110.3
C33 C34 H34A 110.3
O1 C34 H34B 110.3
C33 C34 H34B 110.3
H34A C34 H34B 108.6

loop_
_geom_bond_atom_site_label_1
_geom_bond_atom_site_label_2
_geom_bond_distance
Cu1 N1 1.893(2)
Cu1 Cl1 2.0983(8)
N1 C2 1.317(3)
N1 C5 1.476(3)
C1 C4 1.424(4)
C1 C2 1.468(3)
C1 C3 1.473(3)
Cu2 N3 1.880(2)
Cu2 Cl2 2.1020(8)
N2 C2 1.351(3)
N2 C8 1.464(4)
N2 H2 0.8800
N3 C3 1.314(3)
N3 C11 1.483(3)
C3 N4 1.350(4)
N4 C14 1.471(4)
N4 H4 0.8800
C4 N6 1.338(3)
C4 N5 1.360(4)
N5 C17 1.466(4)
N5 H5 0.8800
C5 C7 1.526(5)
C5 C6 1.527(5)
C5 H5A 1.0000
N6 C20 1.454(4)
N6 H6 0.8800
C6 H6A 0.9800
C6 H6B 0.9800
C6 H6C 0.9800
C7 H7A 0.9800
C7 H7B 0.9800
C7 H7C 0.9800
C8 C9 1.524(5)
C8 C10 1.528(4)
C8 H8 1.0000
C9 H9A 0.9800
C9 H9B 0.9800
C9 H9C 0.9800
C10 H10A 0.9800
C10 H10B 0.9800
C10 H10C 0.9800
C11 C12 1.507(4)
C11 C13 1.521(4)
C11 H11 1.0000
C12 H12A 0.9800
C12 H12B 0.9800
C12 H12C 0.9800
C13 H13A 0.9800
C13 H13B 0.9800
C13 H13C 0.9800
C14 C15 1.510(4)
C14 C16 1.529(5)
C14 H14 1.0000
C15 H15A 0.9800
C15 H15B 0.9800
C15 H15C 0.9800
C16 H16A 0.9800
C16 H16B 0.9800
C16 H16C 0.9800
C17 C19 1.498(6)
C17 C18 1.531(6)
C17 H17 1.0000
C18 H18A 0.9800
C18 H18B 0.9800
C18 H18C 0.9800
C19 H19A 0.9800
C19 H19B 0.9800
C19 H19C 0.9800
C20 C22 1.452(7)
C20 C21 1.591(7)
C20 H20 1.0000
C21 H21A 0.9800
C21 H21B 0.9800
C21 H21C 0.9800
C22 H22A 0.9800
C22 H22B 0.9800
C22 H22C 0.9800
O1 C34 1.338(7)
O1 C31 1.380(8)
C31 C32 1.518(9)
C31 H31A 0.9900
C31 H31B 0.9900
C32 C33 1.522(8)
C32 H32A 0.9899
C32 H32B 0.9901
C33 C34 1.501(7)
C33 H33A 0.9900
C33 H33B 0.9900
C34 H34A 0.9900
C34 H34B 0.9900
